data_1543053
loop_
_publ_author_name
'Bek\"o, S\'andor L.'
'Alig, Edith'
'Schmidt, Martin U.'
'van de Streek, Jacco'

_publ_section_title
;
 On the correlation between hydrogen bonding and melting points in the
 inositols
;
_journal_issue 1
_journal_name_full IUCrJ
_journal_page_first 61
_journal_page_last 73
_journal_paper_doi 10.1107/s2052252513026511
_journal_volume 1
_journal_year 2013
_chemical_formula_moiety 'C6 H12 O6'
_chemical_formula_sum 'C6 H12 O6'
_chemical_formula_weight 180.16
_chemical_name_common cis-inositol
_chemical_name_systematic cis-1,2,3,4,5,6-cyclohexanehexol
_space_group_crystal_system orthorhombic
_space_group_IT_number 19
_space_group_name_Hall 'P 2ac 2ab'
_space_group_name_H-M_alt 'P 21 21 21'
_symmetry_Int_Tables_number 19
_symmetry_space_group_name_Hall 'P 2ac 2ab'
_symmetry_space_group_name_H-M 'P 21 21 21'
_cell_angle_alpha 90
_cell_angle_beta 90
_cell_angle_gamma 90
_cell_formula_units_Z 8
_cell_length_a 14.01476(14)
_cell_length_b 11.03782(11)
_cell_length_c 9.33193(12)
_cell_measurement_temperature 293(2)
_cell_volume 1443.58(3)
_computing_cell_refinement 'TOPAS Academic 4.1 (Coelho, 2007)'
_computing_data_collection 'WINXPOW (Stoe & Cie, 2005)'
_computing_data_reduction 'DASH 3.1 (David <i>et al.</i>, 2006)'
_computing_molecular_graphics 'Mercury (Macrae <i>et al.</i>, 2008)'
_computing_structure_refinement 'TOPAS Academic 4.1 (Coelho, 2007)'
_computing_structure_solution 'DASH 3.1 (David <i>et al.</i>, 2006)'
_diffrn_ambient_temperature 293(2)
_diffrn_detector 'linear position sensitive detector'
_diffrn_measurement_device_type 'STOE Stadi-P'
_diffrn_radiation_monochromator 'primary focussing Ge 111'
_diffrn_radiation_type 'Cu K\a~1~'
_diffrn_radiation_wavelength 1.54056
_diffrn_source 'sealed x-ray tube'
_exptl_absorpt_coefficient_mu 1.314
_exptl_absorpt_correction_type none
_exptl_crystal_density_diffrn 1.658
_exptl_crystal_description powder
_exptl_crystal_F_000 768.0
_exptl_crystal_recrystallization_method ?
_pd_char_colour white
_pd_char_particle_morphology ?
_pd_meas_2theta_range_inc 0.01
_pd_meas_2theta_range_max 79.99
_pd_meas_2theta_range_min 2.0
_pd_meas_number_of_points 7800
_pd_meas_scan_method step
_pd_proc_2theta_range_inc 0.01
_pd_proc_2theta_range_max 79.99
_pd_proc_2theta_range_min 2.0
_pd_proc_info_excluded_regions none
_pd_proc_ls_background_function 'Chebyshev function with 20 terms'
_pd_proc_ls_pref_orient_corr none
_pd_proc_ls_profile_function 'Fundamental Parameters'
_pd_proc_ls_prof_R_factor 0.06110
_pd_proc_ls_prof_wR_expected 0.05668
_pd_proc_ls_prof_wR_factor 0.06858
_pd_proc_wavelength 1.54056
_pd_spec_mounting '0.7mm glass capillary'
_pd_spec_mount_mode transmission
_pd_spec_shape cylinder
_pd_spec_size_axial 10
_pd_spec_size_equat 0.7
_pd_spec_size_thick 0.7
_refine_ls_extinction_method none
_refine_ls_goodness_of_fit_all 1.210
_refine_ls_hydrogen_treatment noref
_refine_ls_matrix_type fullcycle
_refine_ls_number_constraints 0
_refine_ls_number_parameters 90
_refine_ls_number_restraints 132
_refine_ls_shift/su_max 0.001
_refine_ls_weighting_scheme sigma
_cod_data_source_file bi5002sup1.cif
_cod_data_source_block 5-E
_cod_database_code 1543053
_publcif_datablock.id {6999316f-0cdc-4df0-b08d-a483ea4ff1d4}

loop_
_symmetry_equiv_pos_as_xyz
'-x, y+1/2, -z+1/2'
'-x+1/2, -y, z+1/2'
'x, y, z'
'x+1/2, -y+1/2, -z'

loop_
_atom_site_label
_atom_site_type_symbol
_atom_site_symmetry_multiplicity
_atom_site_fract_x
_atom_site_fract_y
_atom_site_fract_z
_atom_site_occupancy
_atom_site_B_iso_or_equiv
_atom_site_U_iso_or_equiv
C1A C 4 0.38767(13) 0.82385(18) 0.36207(20) 1 1.657(50) 0.02099
H1A' H 4 0.40143 0.72692 0.38169 1 1.989(60) 0.02519
O1A O 4 0.36696(20) 0.87525(20) 0.50011(22) 1 2.365(42) 0.02995
H1A H 4 0.34082 0.95583 0.47483 1 1.989(60) 0.02519
C2A C 4 0.30109(13) 0.83564(16) 0.26219(20) 1 1.657(50) 0.02099
H2A' H 4 0.31742 0.78300 0.16421 1 1.989(60) 0.02519
O2A O 4 0.21927(18) 0.78494(21) 0.32915(25) 1 2.365(42) 0.02995
H2A H 4 0.16131 0.80740 0.27130 1 1.989(60) 0.02519
C3A C 4 0.28551(13) 0.96709(18) 0.21354(19) 1 1.657(50) 0.02099
H3A' H 4 0.22712 0.96679 0.13478 1 1.989(60) 0.02519
O3A O 4 0.25919(15) 1.04091(25) 0.33494(27) 1 2.365(42) 0.02995
H3A H 4 0.28312 1.12448 0.32181 1 1.989(60) 0.02519
C4A C 4 0.37579(13) 1.01526(17) 0.14071(20) 1 1.657(50) 0.02099
H4A' H 4 0.39031 0.95736 0.04685 1 1.989(60) 0.02519
O4A O 4 0.36037(15) 1.13805(19) 0.09757(31) 1 2.365(42) 0.02995
H4A H 4 0.31763 1.14041 0.01323 1 1.989(60) 0.02519
C5A C 4 0.46161(14) 1.01141(16) 0.23920(19) 1 1.657(50) 0.02099
H5A' H 4 0.52595 1.03665 0.17714 1 1.989(60) 0.02519
O5A O 4 0.44599(26) 1.09354(23) 0.35316(21) 1 2.365(42) 0.02995
H5A H 4 0.50369 1.10016 0.41360 1 1.989(60) 0.02519
C6A C 4 0.47698(13) 0.87927(17) 0.29301(20) 1 1.657(50) 0.02099
H6A' H 4 0.49099 0.82395 0.19596 1 1.989(60) 0.02519
O6A O 4 0.55796(15) 0.87761(24) 0.38405(23) 1 2.365(42) 0.02995
H6A H 4 0.56874 0.79353 0.41543 1 1.989(60) 0.02519
C1B C 4 0.97075(13) 0.97495(16) 0.30165(20) 1 1.657(50) 0.02099
H1B' H 4 1.02678 0.98286 0.38533 1 1.989(60) 0.02519
O1B O 4 0.98914(19) 1.05929(20) 0.19022(26) 1 2.365(42) 0.02995
H1B H 4 1.04610 1.03781 0.13537 1 1.989(60) 0.02519
C2B C 4 0.87372(13) 0.99719(18) 0.37633(20) 1 1.657(50) 0.02099
H2B' H 4 0.87081 0.93131 0.46543 1 1.989(60) 0.02519
O2B O 4 0.86915(24) 1.11549(19) 0.43323(23) 1 2.365(42) 0.02995
H2B H 4 0.82424 1.12400 0.51504 1 1.989(60) 0.02519
C3B C 4 0.78870(14) 0.96725(17) 0.27964(19) 1 1.657(50) 0.02099
H3B' H 4 0.72397 0.97901 0.34583 1 1.989(60) 0.02519
O3B O 4 0.78077(25) 1.04561(20) 0.15501(23) 1 2.365(42) 0.02995
H3B H 4 0.78613 1.13181 0.18330 1 1.989(60) 0.02519
C4B C 4 0.79385(13) 0.83290(16) 0.23921(20) 1 1.657(50) 0.02099
H4B' H 4 0.79684 0.78134 0.34039 1 1.989(60) 0.02519
O4B O 4 0.71109(18) 0.79425(28) 0.16086(23) 1 2.365(42) 0.02995
H4B H 4 0.65696 0.80395 0.22705 1 1.989(60) 0.02519
C5B C 4 0.88707(13) 0.80575(18) 0.15757(20) 1 1.657(50) 0.02099
H5B' H 4 0.89230 0.70739 0.13731 1 1.989(60) 0.02519
O5B O 4 0.88647(19) 0.86407(20) 0.01871(22) 1 2.365(42) 0.02995
H5B H 4 0.87137 0.94999 0.03793 1 1.989(60) 0.02519
C6B C 4 0.97369(13) 0.84327(17) 0.24883(19) 1 1.657(50) 0.02099
H6B' H 4 0.97301 0.78386 0.34332 1 1.989(60) 0.02519
O6B O 4 1.05941(15) 0.82648(27) 0.16929(23) 1 2.365(42) 0.02995
H6B H 4 1.06478 0.74201 0.13336 1 1.989(60) 0.02519

loop_
_atom_type_symbol
_atom_type_description
_atom_type_scat_source
C C 'International Tables Vol C Table 6.1.1.4'
H H 'International Tables Vol C Table 6.1.1.4'
O O 'International Tables Vol C Table 6.1.1.4'

loop_
_geom_angle_atom_site_label_1
_geom_angle_atom_site_label_2
_geom_angle_atom_site_label_3
_geom_angle
_geom_angle_site_symmetry_1
_geom_angle_site_symmetry_3
_geom_angle_publ_flag
H1A' C1A O1A 105.6 . . ?
H1A' C1A C2A 108.7 . . ?
H1A' C1A C6A 108.3 . . ?
O1A C1A C2A 110.5(2) . . ?
O1A C1A C6A 112.6(2) . . ?
C2A C1A C6A 110.8(2) . . ?
C1A O1A H1A 102.5 . . ?
C1A C2A H2A' 107.1 . . ?
C1A C2A O2A 109.7(2) . . ?
C1A C2A C3A 111.8(1) . . ?
H2A' C2A O2A 108.9 . . ?
H2A' C2A C3A 106.3 . . ?
O2A C2A C3A 112.8(2) . . ?
C2A O2A H2A 108.6 . . ?
C2A C3A H3A' 107.5 . . ?
C2A C3A O3A 109.7(2) . . ?
C2A C3A C4A 110.0(1) . . ?
H3A' C3A O3A 109.6 . . ?
H3A' C3A C4A 108.6 . . ?
O3A C3A C4A 111.3(2) . . ?
C3A O3A H3A 110.0 . . ?
C3A C4A H4A' 107.7 . . ?
C3A C4A O4A 109.2(2) . . ?
C3A C4A C5A 112.2(2) . . ?
H4A' C4A O4A 110.7 . . ?
H4A' C4A C5A 108.6 . . ?
O4A C4A C5A 108.5(2) . . ?
C4A O4A H4A 109.9 . . ?
C4A C5A H5A' 108.8 . . ?
C4A C5A O5A 108.4(2) . . ?
C4A C5A C6A 109.4(1) . . ?
H5A' C5A O5A 111.0 . . ?
H5A' C5A C6A 107.0 . . ?
O5A C5A C6A 112.3(2) . . ?
C5A O5A H5A 110.5 . . ?
C1A C6A C5A 113.3(2) . . ?
C1A C6A H6A' 105.5 . . ?
C1A C6A O6A 113.3(2) . . ?
C5A C6A H6A' 106.1 . . ?
C5A C6A O6A 108.4(2) . . ?
H6A' C6A O6A 109.9 . . ?
C6A O6A H6A 108.2 . . ?
H1B' C1B O1B 109.6 . . ?
H1B' C1B C2B 107.0 . . ?
H1B' C1B C6B 106.3 . . ?
O1B C1B C2B 112.7(2) . . ?
O1B C1B C6B 112.4(2) . . ?
C2B C1B C6B 108.6(1) . . ?
C1B O1B H1B 111.9 . . ?
C1B C2B H2B' 105.5 . . ?
C1B C2B O2B 110.9(2) . . ?
C1B C2B C3B 112.6(2) . . ?
H2B' C2B O2B 108.9 . . ?
H2B' C2B C3B 105.8 . . ?
O2B C2B C3B 112.7(2) . . ?
C2B O2B H2B 113.9 . . ?
C2B C3B H3B' 106.5 . . ?
C2B C3B O3B 113.7(2) . . ?
C2B C3B C4B 108.5(2) . . ?
H3B' C3B O3B 108.3 . . ?
H3B' C3B C4B 106.9 . . ?
O3B C3B C4B 112.5(2) . . ?
C3B O3B H3B 110.6 . . ?
C3B C4B H4B' 106.9 . . ?
C3B C4B O4B 112.0(2) . . ?
C3B C4B C5B 110.5(1) . . ?
H4B' C4B O4B 108.3 . . ?
H4B' C4B C5B 106.9 . . ?
O4B C4B C5B 112.0(2) . . ?
C4B O4B H4B 105.7 . . ?
C4B C5B H5B' 109.4 . . ?
C4B C5B O5B 110.6(2) . . ?
C4B C5B C6B 110.0(1) . . ?
H5B' C5B O5B 106.5 . . ?
H5B' C5B C6B 107.9 . . ?
O5B C5B C6B 112.4(2) . . ?
C5B O5B H5B 105.4 . . ?
C1B C6B C5B 114.3(2) . . ?
C1B C6B H6B' 107.9 . . ?
C1B C6B O6B 108.2(2) . . ?
C5B C6B H6B' 106.1 . . ?
C5B C6B O6B 110.0(2) . . ?
H6B' C6B O6B 110.4 . . ?
C6B O6B H6B 111.2 . . ?

loop_
_geom_bond_atom_site_label_1
_geom_bond_atom_site_label_2
_geom_bond_distance
_geom_bond_site_symmetry_2
_geom_bond_publ_flag
C1A H1A' 1.102 . ?
C1A O1A 1.437(3) . ?
C1A C2A 1.536(3) . ?
C1A C6A 1.535(3) . ?
O1A H1A 0.990 . ?
C2A H2A' 1.107 . ?
C2A O2A 1.421(3) . ?
C2A C3A 1.536(3) . ?
O2A H2A 1.006 . ?
C3A H3A' 1.100 . ?
C3A O3A 1.443(3) . ?
C3A C4A 1.531(3) . ?
O3A H3A 0.989 . ?
C4A H4A' 1.103 . ?
C4A O4A 1.430(3) . ?
C4A C5A 1.514(3) . ?
O4A H4A 0.989 . ?
C5A H5A' 1.107 . ?
C5A O5A 1.414(3) . ?
C5A C6A 1.558(3) . ?
O5A H5A 0.989 . ?
C6A H6A' 1.110 . ?
C6A O6A 1.418(3) . ?
O6A H6A 0.985 . ?
C1B H1B' 1.111 . ?
C1B O1B 1.419(3) . ?
C1B C2B 1.548(3) . ?
C1B C6B 1.535(3) . ?
O1B H1B 0.977 . ?
C2B H2B' 1.105 . ?
C2B O2B 1.411(3) . ?
C2B C3B 1.531(3) . ?
O2B H2B 0.994 . ?
C3B H3B' 1.105 . ?
C3B O3B 1.454(3) . ?
C3B C4B 1.532(3) . ?
O3B H3B 0.990 . ?
C4B H4B' 1.103 . ?
C4B O4B 1.436(3) . ?
C4B C5B 1.542(3) . ?
O4B H4B 0.984 . ?
C5B H5B' 1.104 . ?
C5B O5B 1.447(3) . ?
C5B C6B 1.540(3) . ?
O5B H5B 0.988 . ?
C6B H6B' 1.099 . ?
C6B O6B 1.424(3) . ?
O6B H6B 0.994 . ?

_cod_database_fobs_code 1543053
